data_2003313
loop_
_publ_author_name
'Li-Kao, J.'
'Gonz\'alez, O.'
'Baggio, R. F.'
'Garland, M. T.'
'Carrillo, D.'

_publ_section_title
;
 Bis(triethylammonium)
 Bis(2-mercaptobenzoato-<i>O</i>,<i>S</i>)dioxomolybdate(VI)
;
_journal_issue 4
_journal_name_full 'Acta Crystallographica Section C'
_journal_page_first 575
_journal_page_last 578
_journal_paper_doi 10.1107/S0108270194011236
_journal_volume 51
_journal_year 1995
_chemical_formula_moiety '2C6 H16 N 1+  Mo O2 , 2C7 H4 O2 S1 2-'
_chemical_formula_sum 'C26 H40 Mo N2 O6 S2'
_chemical_formula_weight 636.66
_chemical_melting_point 148.0
_chemical_name_systematic
;
Triethylammonium bis(mercaptobenzoato)(cis-dioxomolibdato(VI))
;
_space_group_IT_number 19
_symmetry_cell_setting orthorhombic
_symmetry_space_group_name_Hall 'P 2ac 2ab'
_symmetry_space_group_name_H-M 'P 21 21 21'
_cell_angle_alpha 90.00
_cell_angle_beta 90.00
_cell_angle_gamma 90.00
_cell_formula_units_Z 4
_cell_length_a 11.832(3)
_cell_length_b 14.050(3)
_cell_length_c 18.049(3)
_cell_measurement_reflns_used 25
_cell_measurement_temperature 293(2)
_cell_measurement_theta_max 12.5
_cell_measurement_theta_min 7.5
_cell_volume 3000.5(11)
_computing_cell_refinement ' P3/P4-PC Diffractometer Program (Siemens, 1991)'
_computing_data_collection ' P3/P4-PC Diffractometer Program (Siemens, 1991)'
_computing_data_reduction ' P3/P4-PC Diffractometer Program (Siemens, 1991)'
_computing_molecular_graphics 'SHELXTL/PC XP (Sheldrick, 1991)'
_computing_publication_material 'SHELXL93 CIFTAB (Sheldrick, 1993)'
_computing_structure_refinement 'SHELXL93 (Sheldrick, 1993)'
_computing_structure_solution 'SHELXTL/PC XS (Sheldrick, 1991)'
_diffrn_ambient_temperature 293(2)
_diffrn_measurement_device 'Siemens R3m difractometer'
_diffrn_measurement_method \q/2\q
_diffrn_radiation_monochromator graphite
_diffrn_radiation_source 'fine-focus sealed tube'
_diffrn_radiation_type MoK\a
_diffrn_radiation_wavelength 0.71073
_diffrn_reflns_av_sigmaI/netI 0.0278
_diffrn_reflns_limit_h_max 13
_diffrn_reflns_limit_h_min 0
_diffrn_reflns_limit_k_max 16
_diffrn_reflns_limit_k_min 0
_diffrn_reflns_limit_l_max 20
_diffrn_reflns_limit_l_min 0
_diffrn_reflns_number 2680
_diffrn_reflns_theta_max 24.04
_diffrn_reflns_theta_min 2.06
_diffrn_standards_decay_% 0.0
_diffrn_standards_interval_count 98
_diffrn_standards_number 2
_exptl_absorpt_coefficient_mu 0.616
_exptl_absorpt_correction_T_max 0.094
_exptl_absorpt_correction_T_min 0.072
_exptl_absorpt_correction_type Semi-empirical
_exptl_crystal_colour Orange
_exptl_crystal_density_diffrn 1.409
_exptl_crystal_description Prismatic
_exptl_crystal_F_000 1328
_exptl_crystal_size_max 0.46
_exptl_crystal_size_mid 0.28
_exptl_crystal_size_min 0.20
_refine_diff_density_max 0.325
_refine_diff_density_min -0.356
_refine_ls_abs_structure_details 'Flack H D (1983), Acta Cryst. A39, 876-881'
_refine_ls_abs_structure_Flack 0.27(7)
_refine_ls_extinction_method none
_refine_ls_goodness_of_fit_all 1.044
_refine_ls_goodness_of_fit_obs 1.045
_refine_ls_hydrogen_treatment 'H atoms refined as a riding model'
_refine_ls_matrix_type fullcycle
_refine_ls_number_parameters 335
_refine_ls_number_reflns 2680
_refine_ls_number_restraints 12
_refine_ls_restrained_S_all 1.047
_refine_ls_restrained_S_obs 1.049
_refine_ls_R_factor_all 0.0441
_refine_ls_R_factor_obs 0.0330
_refine_ls_shift/esd_max 0.035
_refine_ls_shift/esd_mean 0.003
_refine_ls_structure_factor_coef Fsqd
_refine_ls_weighting_scheme
;calc w = 1/[\s^2^(F~o~^2^)+(0.0505P)^2^+1.2564P]
where P = (F~o~^2^+2F~c~^2^)/3
;
_refine_ls_wR_factor_all 0.0879
_refine_ls_wR_factor_obs 0.0800
_reflns_number_observed 2273
_reflns_number_total 2680
_reflns_observed_criterion >2sigma(I)
_cod_data_source_file bk1032.cif
_cod_data_source_block mo1
_cod_depositor_comments
;
The following automatic conversions were performed:

'_symmetry_cell_setting' value 'Orthorhombic' changed to
'orthorhombic' according to
/home/saulius/struct/CIF-dictionaries/cif_core.dic dictionary named
'cif_core.dic' version 2.4.1 from 2010-06-29.

'_geom_bond_publ_flag'
value 'Y' changed to 'y' according to
/home/saulius/struct/CIF-dictionaries/cif_core.dic dictionary named
'cif_core.dic' version 2.4.1 from 2010-06-29 (38
times).

'_geom_angle_publ_flag' value 'Y' changed to 'y' according
to /home/saulius/struct/CIF-dictionaries/cif_core.dic dictionary
named 'cif_core.dic' version 2.4.1 from 2010-06-29 (57
times).

'_geom_torsion_publ_flag' value 'N' changed to 'n' according
to /home/saulius/struct/CIF-dictionaries/cif_core.dic dictionary
named 'cif_core.dic' version 2.4.1 from 2010-06-29 (70 times).

Automatic conversion script
Id: cif_fix_values 1715 2011-07-08 13:25:40Z adriana 
;
_cod_database_code 2003313

loop_
_symmetry_equiv_pos_as_xyz
'x, y, z'
'-x+1/2, -y, z+1/2'
'-x, y+1/2, -z+1/2'
'x+1/2, -y+1/2, -z'

loop_
_atom_site_aniso_label
_atom_site_aniso_U_11
_atom_site_aniso_U_12
_atom_site_aniso_U_13
_atom_site_aniso_U_22
_atom_site_aniso_U_23
_atom_site_aniso_U_33
Mo1 0.0382(2) 0.0000(3) 0.0006(3) 0.0418(2) -0.0004(2) 0.0555(3)
S1 0.0608(10) 0.0055(8) 0.0175(8) 0.0570(9) 0.0060(8) 0.0533(9)
S2 0.0487(8) 0.0017(8) -0.0105(7) 0.0617(10) -0.0145(8) 0.0537(9)
N1 0.054(3) 0.000(3) 0.010(3) 0.072(4) 0.016(3) 0.054(3)
N2 0.067(3) -0.011(3) 0.000(3) 0.046(3) -0.008(2) 0.046(3)
O1 0.045(2) 0.003(2) -0.012(2) 0.081(3) 0.000(3) 0.079(3)
O2 0.071(3) 0.005(3) 0.001(3) 0.047(2) 0.009(2) 0.079(3)
O3 0.082(4) 0.009(2) 0.022(3) 0.042(2) 0.003(2) 0.058(2)
O4 0.085(3) -0.001(2) 0.012(2) 0.053(3) 0.008(2) 0.058(2)
O5 0.043(2) 0.001(2) 0.000(2) 0.070(3) -0.026(2) 0.056(2)
O6 0.046(2) -0.011(2) 0.000(2) 0.082(3) -0.031(3) 0.067(3)
C1 0.043(3) 0.002(4) -0.005(3) 0.047(3) 0.003(3) 0.051(3)
C2 0.040(3) 0.004(3) -0.011(3) 0.048(3) -0.008(3) 0.048(3)
C3 0.067(4) 0.003(3) -0.013(4) 0.049(4) -0.010(3) 0.062(4)
C4 0.075(5) 0.029(4) -0.022(5) 0.063(5) -0.031(5) 0.091(6)
C5 0.068(5) 0.014(4) 0.009(4) 0.090(6) -0.029(5) 0.070(5)
C6 0.055(4) 0.007(4) 0.013(4) 0.072(5) -0.010(4) 0.060(4)
C7 0.040(3) 0.004(3) -0.005(3) 0.053(4) -0.006(3) 0.050(3)
C8 0.040(3) -0.002(3) 0.001(3) 0.056(4) -0.002(3) 0.045(3)
C9 0.042(3) 0.000(3) 0.003(2) 0.046(3) 0.000(3) 0.036(3)
C10 0.045(3) 0.008(3) 0.004(3) 0.064(4) 0.000(3) 0.047(3)
C11 0.048(3) 0.012(3) 0.012(4) 0.075(5) -0.001(4) 0.075(4)
C12 0.072(5) 0.014(4) 0.023(4) 0.057(4) -0.008(3) 0.055(4)
C13 0.070(5) -0.005(4) 0.005(3) 0.061(4) -0.012(3) 0.038(3)
C14 0.046(3) -0.001(3) 0.003(3) 0.044(3) 0.001(3) 0.035(3)
C15 0.101(7) -0.036(7) 0.000(6) 0.114(7) 0.002(5) 0.080(5)
C16 0.103(7) -0.026(6) -0.028(6) 0.105(7) 0.005(6) 0.097(6)
C17 0.111(8) 0.013(6) 0.051(7) 0.097(7) 0.017(6) 0.114(7)
C18 0.072(6) 0.012(6) 0.013(6) 0.139(9) 0.073(7) 0.123(8)
C19 0.086(6) -0.014(6) 0.006(5) 0.103(7) 0.024(6) 0.096(6)
C20 0.091(7) -0.014(6) -0.022(7) 0.088(6) 0.015(7) 0.162(10)
C21 0.065(4) -0.014(4) -0.015(4) 0.059(4) -0.013(4) 0.080(5)
C22 0.080(6) 0.012(6) -0.034(6) 0.133(8) -0.057(7) 0.141(8)
C23 0.064(4) -0.006(4) 0.001(4) 0.065(4) -0.012(4) 0.060(4)
C24 0.081(5) 0.001(4) -0.022(4) 0.077(5) -0.003(4) 0.073(5)
C25 0.119(7) -0.023(5) -0.001(5) 0.065(5) 0.005(4) 0.067(4)
C26 0.190(12) -0.033(8) 0.022(7) 0.097(7) 0.013(6) 0.083(6)

loop_
_atom_site_label
_atom_site_occupancy
_atom_site_fract_x
_atom_site_fract_y
_atom_site_fract_z
_atom_site_U_iso_or_equiv
_atom_site_thermal_displace_type
_atom_site_calc_flag
_atom_site_refinement_flags
_atom_site_type_symbol
Mo1 1 0.24870(5) 0.47995(3) 0.14600(3) 0.0451(2) Uani d . Mo
S1 1 0.18931(15) 0.56099(12) 0.25962(9) 0.0570(4) Uani d . S
S2 1 0.33665(14) 0.41886(12) 0.03158(9) 0.0547(4) Uani d . S
N1 1 0.3612(4) 0.7306(4) -0.0637(3) 0.0602(14) Uani d D N
H1A 1 0.3363 0.7422 -0.0175 0.080 Uiso d R H
N2 1 0.5575(4) 0.6267(3) 0.3109(3) 0.0530(13) Uani d D N
H2A 1 0.5714 0.6066 0.2645 0.080 Uiso d R H
O1 1 0.1253(4) 0.4709(4) 0.0982(3) 0.0681(13) Uani d . O
O2 1 0.2492(5) 0.3821(3) 0.2013(2) 0.0659(11) Uani d . O
O3 1 0.2688(4) 0.6233(3) 0.1082(2) 0.0608(12) Uani d . O
O4 1 0.2966(4) 0.7722(3) 0.0794(2) 0.0654(13) Uani d . O
O5 1 0.4225(3) 0.5093(3) 0.1729(2) 0.0561(11) Uani d . O
O6 1 0.6024(4) 0.5483(3) 0.1780(2) 0.0652(13) Uani d . O
C1 1 0.2574(6) 0.7099(4) 0.1220(3) 0.0471(13) Uani d . C
C2 1 0.1917(5) 0.7417(4) 0.1886(3) 0.0454(14) Uani d . C
C3 1 0.1619(6) 0.8383(4) 0.1909(4) 0.059(2) Uani d . C
H3A 1 0.1892 0.8807 0.1533 0.080 Uiso d R H
C4 1 0.0925(7) 0.8739(6) 0.2467(5) 0.076(2) Uani d . C
H4A 1 0.0732 0.9403 0.2479 0.080 Uiso d R H
C5 1 0.0524(7) 0.8136(6) 0.3005(5) 0.076(2) Uani d . C
H5A 1 0.0022 0.8371 0.3381 0.080 Uiso d R H
C6 1 0.0840(6) 0.7196(5) 0.3002(4) 0.062(2) Uani d . C
H6A 1 0.0571 0.6785 0.3388 0.080 Uiso d R H
C7 1 0.1541(5) 0.6821(4) 0.2453(3) 0.0477(14) Uani d . C
C8 1 0.5239(5) 0.4998(4) 0.1511(3) 0.0469(15) Uani d . C
C9 1 0.5542(5) 0.4249(4) 0.0959(3) 0.0412(13) Uani d . C
C10 1 0.6654(5) 0.3918(5) 0.0967(3) 0.052(2) Uani d . C
H10A 1 0.7175 0.4179 0.1321 0.080 Uiso d R H
C11 1 0.7024(6) 0.3227(5) 0.0484(4) 0.066(2) Uani d . C
H11A 1 0.7798 0.3022 0.0493 0.080 Uiso d R H
C12 1 0.6274(6) 0.2834(5) -0.0007(4) 0.061(2) Uani d . C
H12A 1 0.6521 0.2337 -0.0334 0.080 Uiso d R H
C13 1 0.5159(6) 0.3150(5) -0.0036(3) 0.056(2) Uani d . C
H13A 1 0.4645 0.2882 -0.0391 0.080 Uiso d R H
C14 1 0.4787(5) 0.3858(4) 0.0454(3) 0.0416(13) Uani d . C
C15 1 0.2616(6) 0.7148(6) -0.1116(4) 0.098(3) Uani d D C
H15A 1 0.2886 0.7003 -0.1605 0.080 Uiso d R H
H15B 1 0.2189 0.7728 -0.1147 0.080 Uiso d R H
C16 1 0.1850(8) 0.6356(6) -0.0865(5) 0.102(3) Uani d D C
H16A 1 0.1236 0.6295 -0.1209 0.080 Uiso d R H
H16B 1 0.2263 0.5769 -0.0846 0.080 Uiso d R H
H16C 1 0.1558 0.6502 -0.0382 0.080 Uiso d R H
C17 1 0.4311(7) 0.6434(5) -0.0623(5) 0.107(3) Uani d D C
H17A 1 0.4622 0.6337 -0.1109 0.080 Uiso d R H
H17B 1 0.3837 0.5899 -0.0511 0.080 Uiso d R H
C18 1 0.5264(7) 0.6474(7) -0.0065(5) 0.111(4) Uani d D C
H18A 1 0.5685 0.5891 -0.0086 0.080 Uiso d R H
H18B 1 0.5754 0.6998 -0.0180 0.080 Uiso d R H
H18C 1 0.4960 0.6555 0.0424 0.080 Uiso d R H
C19 1 0.4286(6) 0.8127(4) -0.0886(5) 0.095(3) Uani d D C
H19A 1 0.4535 0.8013 -0.1385 0.080 Uiso d R H
H19B 1 0.4945 0.8182 -0.0579 0.080 Uiso d R H
C20 1 0.3646(4) 0.9049(4) -0.0851(4) 0.114(3) Uani d D C
H20A 1 0.4123 0.9558 -0.1020 0.080 Uiso d R H
H20B 1 0.2995 0.9003 -0.1166 0.080 Uiso d R H
H20C 1 0.3409 0.9174 -0.0352 0.080 Uiso d R H
C21 1 0.6640(4) 0.6698(4) 0.3372(4) 0.068(2) Uani d RD C
H21A 1 0.6548 0.6856 0.3886 0.080 Uiso d R H
H21B 1 0.6767 0.7280 0.3107 0.080 Uiso d R H
C22 1 0.7666(6) 0.6071(7) 0.3289(6) 0.118(4) Uani d D C
H22A 1 0.8314 0.6403 0.3477 0.080 Uiso d R H
H22B 1 0.7560 0.5493 0.3564 0.080 Uiso d R H
H22C 1 0.7781 0.5923 0.2775 0.080 Uiso d R H
C23 1 0.4658(5) 0.6980(4) 0.3043(4) 0.063(2) Uani d D C
H23A 1 0.4589 0.7308 0.3507 0.080 Uiso d R H
H23B 1 0.3958 0.6655 0.2951 0.080 Uiso d R H
C24 1 0.4856(7) 0.7693(5) 0.2434(4) 0.077(2) Uani d D C
H24A 1 0.4238 0.8135 0.2421 0.080 Uiso d R H
H24B 1 0.5547 0.8030 0.2529 0.080 Uiso d R H
H24C 1 0.4909 0.7371 0.1966 0.080 Uiso d R H
C25 1 0.5214(8) 0.5407(4) 0.3525(3) 0.084(2) Uani d D C
H25A 1 0.5791 0.4929 0.3490 0.080 Uiso d R H
H25B 1 0.4545 0.5155 0.3296 0.080 Uiso d R H
C26 1 0.4948(11) 0.5587(7) 0.4329(4) 0.124(4) Uani d D C
H26A 1 0.4715 0.5004 0.4560 0.080 Uiso d R H
H26B 1 0.5617 0.5821 0.4569 0.080 Uiso d R H
H26C 1 0.4355 0.6050 0.4372 0.080 Uiso d R H

loop_
_atom_type_symbol
_atom_type_description
_atom_type_scat_source
_atom_type_scat_dispersion_real
_atom_type_scat_dispersion_imag
C C 'International Tables Vol C Tables 4.2.6.8 and 6.1.1.4' 0.0033 0.001
H H 'International Tables Vol C Tables 4.2.6.8 and 6.1.1.4' 0.0000 0.000
N N 'International Tables Vol C Tables 4.2.6.8 and 6.1.1.4' 0.0061 0.003
O O 'International Tables Vol C Tables 4.2.6.8 and 6.1.1.4' 0.0106 0.006
S S 'International Tables Vol C Tables 4.2.6.8 and 6.1.1.4' 0.1246 0.123
Mo Mo 'International Tables Vol C Tables 4.2.6.8 and 6.1.1.4' -1.6832 0.

loop_
_geom_angle_atom_site_label_1
_geom_angle_atom_site_label_2
_geom_angle_atom_site_label_3
_geom_angle
_geom_angle_publ_flag
O2 Mo1 O1 103.9(3) y
O2 Mo1 O3 161.5(2) y
O1 Mo1 O3 90.2(2) y
O2 Mo1 O5 91.1(2) y
O1 Mo1 O5 161.6(2) y
O3 Mo1 O5 77.6(2) y
O2 Mo1 S1 83.4(2) y
O1 Mo1 S1 102.3(2) y
O3 Mo1 S1 82.02(11) y
O5 Mo1 S1 89.77(11) y
O2 Mo1 S2 102.1(2) y
O1 Mo1 S2 84.9(2) y
O3 Mo1 S2 90.80(11) y
O5 Mo1 S2 81.53(11) y
S1 Mo1 S2 169.76(6) y
C7 S1 Mo1 113.1(2) y
C14 S2 Mo1 112.1(2) y
C19 N1 C17 110.6(5) y
C19 N1 C15 111.7(5) y
C17 N1 C15 109.4(6) y
C21 N2 C23 112.0(4) y
C21 N2 C25 114.6(5) y
C23 N2 C25 112.4(5) y
C1 O3 Mo1 147.3(4) y
C8 O5 Mo1 144.3(4) y
O3 C1 O4 121.2(6) y
O3 C1 C2 120.4(5) y
O4 C1 C2 118.4(5) y
C7 C2 C3 118.6(6) y
C7 C2 C1 125.1(5) y
C3 C2 C1 116.3(6) y
C4 C3 C2 121.2(7) y
C5 C4 C3 119.6(7) y
C6 C5 C4 119.8(7) y
C5 C6 C7 121.9(7) y
C2 C7 C6 119.0(6) y
C2 C7 S1 127.5(5) y
C6 C7 S1 113.5(5) y
O6 C8 O5 121.6(5) y
O6 C8 C9 117.7(5) y
O5 C8 C9 120.5(5) y
C14 C9 C10 118.8(5) y
C14 C9 C8 124.2(5) y
C10 C9 C8 117.0(5) y
C11 C10 C9 121.9(6) y
C12 C11 C10 119.2(6) y
C11 C12 C13 120.6(6) y
C12 C13 C14 119.9(6) y
C9 C14 C13 119.5(6) y
C9 C14 S2 127.0(4) y
C13 C14 S2 113.4(5) y
N1 C15 C16 114.5(6) y
N1 C17 C18 113.4(7) y
N1 C19 C20 113.0(5) y
N2 C21 C22 114.6(5) y
N2 C23 C24 113.3(5) y
N2 C25 C26 114.2(6) y

loop_
_geom_bond_atom_site_label_1
_geom_bond_atom_site_label_2
_geom_bond_distance
_geom_bond_publ_flag
Mo1 O2 1.699(4) y
Mo1 O1 1.700(4) y
Mo1 O3 2.140(4) y
Mo1 O5 2.152(4) y
Mo1 S1 2.449(2) y
Mo1 S2 2.467(2) y
S1 C7 1.771(6) y
S2 C14 1.761(6) y
N1 C19 1.473(8) y
N1 C17 1.478(9) y
N1 C15 1.479(9) y
N2 C21 1.477(7) y
N2 C23 1.481(7) y
N2 C25 1.485(8) y
O3 C1 1.250(7) y
O4 C1 1.254(7) y
O5 C8 1.270(7) y
O6 C8 1.251(7) y
C1 C2 1.499(8) y
C2 C7 1.395(8) y
C2 C3 1.403(9) y
C3 C4 1.392(10) y
C4 C5 1.374(11) y
C5 C6 1.373(10) y
C6 C7 1.396(9) y
C8 C9 1.492(8) y
C9 C14 1.390(8) y
C9 C10 1.396(8) y
C10 C11 1.376(9) y
C11 C12 1.371(10) y
C12 C13 1.394(9) y
C13 C14 1.403(8) y
C15 C16 1.505(10) y
C17 C18 1.514(10) y
C19 C20 1.502(10) y
C21 C22 1.506(10) y
C23 C24 1.505(10) y
C25 C26 1.507(10) y

loop_
_geom_contact_atom_site_label_1
_geom_contact_atom_site_label_2
_geom_contact_distance
_geom_contact_site_symmetry_2
H1A O4 1.858 1_555
H2A O6 1.800 1_555

loop_
_geom_torsion_atom_site_label_1
_geom_torsion_atom_site_label_2
_geom_torsion_atom_site_label_3
_geom_torsion_atom_site_label_4
_geom_torsion
_geom_torsion_publ_flag
O2 Mo1 S1 C7 -174.2(3) n
O1 Mo1 S1 C7 -71.3(3) n
O3 Mo1 S1 C7 17.1(3) n
O5 Mo1 S1 C7 94.7(3) n
S2 Mo1 S1 C7 62.9(4) n
O2 Mo1 S2 C14 -65.3(3) n
O1 Mo1 S2 C14 -168.5(3) n
O3 Mo1 S2 C14 101.4(3) n
O5 Mo1 S2 C14 24.0(2) n
S1 Mo1 S2 C14 56.1(4) n
O2 Mo1 O3 C1 -42.1(15) n
O1 Mo1 O3 C1 98.3(10) n
O5 Mo1 O3 C1 -95.6(9) n
S1 Mo1 O3 C1 -4.1(9) n
S2 Mo1 O3 C1 -176.7(9) n
O2 Mo1 O5 C8 97.8(7) n
O1 Mo1 O5 C8 -47.2(11) n
O3 Mo1 O5 C8 -96.9(7) n
S1 Mo1 O5 C8 -178.8(7) n
S2 Mo1 O5 C8 -4.2(7) n
Mo1 O3 C1 O4 172.0(6) n
Mo1 O3 C1 C2 -10.8(13) n
O3 C1 C2 C7 10.4(10) n
O4 C1 C2 C7 -172.3(6) n
O3 C1 C2 C3 -166.3(6) n
O4 C1 C2 C3 11.0(8) n
C7 C2 C3 C4 -2.7(9) n
C1 C2 C3 C4 174.2(6) n
C2 C3 C4 C5 0.1(11) n
C3 C4 C5 C6 2.1(12) n
C4 C5 C6 C7 -1.7(12) n
C3 C2 C7 C6 3.1(9) n
C1 C2 C7 C6 -173.6(6) n
C3 C2 C7 S1 -174.2(5) n
C1 C2 C7 S1 9.2(9) n
C5 C6 C7 C2 -0.9(10) n
C5 C6 C7 S1 176.7(6) n
Mo1 S1 C7 C2 -24.2(6) n
Mo1 S1 C7 C6 158.4(4) n
Mo1 O5 C8 O6 163.4(5) n
Mo1 O5 C8 C9 -21.1(10) n
O6 C8 C9 C14 -159.8(6) n
O5 C8 C9 C14 24.6(9) n
O6 C8 C9 C10 21.4(8) n
O5 C8 C9 C10 -154.3(6) n
C14 C9 C10 C11 0.9(9) n
C8 C9 C10 C11 179.8(6) n
C9 C10 C11 C12 -1.8(10) n
C10 C11 C12 C13 2.2(10) n
C11 C12 C13 C14 -1.8(10) n
C10 C9 C14 C13 -0.5(8) n
C8 C9 C14 C13 -179.4(5) n
C10 C9 C14 S2 -177.4(5) n
C8 C9 C14 S2 3.8(8) n
C12 C13 C14 C9 1.0(9) n
C12 C13 C14 S2 178.3(5) n
Mo1 S2 C14 C9 -29.9(6) n
Mo1 S2 C14 C13 153.1(4) n
C19 N1 C15 C16 -176.4(7) n
C17 N1 C15 C16 60.8(9) n
C19 N1 C17 C18 64.6(9) n
C15 N1 C17 C18 -172.0(6) n
C17 N1 C19 C20 -175.2(7) n
C15 N1 C19 C20 62.7(9) n
C23 N2 C21 C22 -166.8(7) n
C25 N2 C21 C22 63.7(8) n
C21 N2 C23 C24 68.0(7) n
C25 N2 C23 C24 -161.3(5) n
C21 N2 C25 C26 63.4(10) n
C23 N2 C25 C26 -65.9(10) n
